data_2011056
loop_
_publ_author_name
'Figgis, Brian N.'
'Sobolev, Alexandre N.'
'Kucharski, Edward S.'
'Broughton, Vanessa'

_publ_section_title
;
 Rinneite, K~3~Na[FeCl~6~], at 293, 84 and 9.5K
;
_journal_issue 6
_journal_name_full 'Acta Crystallographica Section C'
_journal_page_first e228
_journal_page_last e229
_journal_paper_doi 10.1107/S0108270100006053
_journal_volume 56
_journal_year 2000
_chemical_formula_iupac 'K3 Na [Fe1 Cl6]'
_chemical_formula_moiety 'Fe Cl6 K3 Na'
_chemical_formula_sum 'Cl6 Fe K3 Na'
_chemical_formula_weight 408.84
_chemical_name_common rinneite
_chemical_name_systematic
;
 tripotassium sodium hexachloroferrate(II)
;
_space_group_IT_number 167
_symmetry_cell_setting trigonal
_symmetry_space_group_name_Hall '-R 3 2"c'
_symmetry_space_group_name_H-M 'R -3 c :H'
_audit_creation_method SHELXL-97
_cell_angle_alpha 90.0
_cell_angle_beta 90.0
_cell_angle_gamma 120.0
_cell_formula_units_Z 6
_cell_length_a 12.033(2)
_cell_length_b 12.033(2)
_cell_length_c 13.863(4)
_cell_measurement_reflns_used 12
_cell_measurement_temperature 293(2)
_cell_measurement_theta_max 15.45
_cell_measurement_theta_min 15.45
_cell_volume 1738.3(6)
_computing_cell_refinement 'local software'
_computing_data_collection 'local software'
_computing_data_reduction 'PROFIT (Streltsov & Zavodnik, 1989)'
_computing_molecular_graphics 'SHELXTL (Sheldrick, 1983)'
_computing_publication_material SHELXL97
_computing_structure_refinement 'SHELXL97 (Sheldrick, 1997)'
_computing_structure_solution 'SHELXS97 (Sheldrick, 1997)'
_diffrn_ambient_temperature 293(2)
_diffrn_measured_fraction_theta_full 1.000
_diffrn_measured_fraction_theta_max 1.000
_diffrn_measurement_device_type 'Huber 512 goniometer'
_diffrn_measurement_method \w-2\q
_diffrn_radiation_monochromator none
_diffrn_radiation_source 'normal-focus sealed tube'
_diffrn_radiation_type MoK\a
_diffrn_radiation_wavelength .71073
_diffrn_reflns_av_R_equivalents .044
_diffrn_reflns_av_sigmaI/netI .0160
_diffrn_reflns_limit_h_max 14
_diffrn_reflns_limit_h_min -14
_diffrn_reflns_limit_k_max 14
_diffrn_reflns_limit_k_min -14
_diffrn_reflns_limit_l_max 16
_diffrn_reflns_limit_l_min -16
_diffrn_reflns_number 3808
_diffrn_reflns_theta_full 25.05
_diffrn_reflns_theta_max 25.05
_diffrn_reflns_theta_min 3.39
_diffrn_standards_decay_% 1
_diffrn_standards_interval_count 100
_diffrn_standards_number 3
_exptl_absorpt_coefficient_mu 3.736
_exptl_absorpt_correction_T_max .282
_exptl_absorpt_correction_T_min .268
_exptl_absorpt_correction_type sphere
_exptl_absorpt_process_details '(Xtal3.4; Hall et al., 1994)'
_exptl_crystal_colour 'very pale yellow'
_exptl_crystal_density_diffrn 2.343
_exptl_crystal_density_method 'not measured'
_exptl_crystal_description Cube
_exptl_crystal_F_000 1176
_exptl_crystal_size_max .40
_exptl_crystal_size_mid .40
_exptl_crystal_size_min .40
_refine_diff_density_max .379
_refine_diff_density_min -.370
_refine_ls_extinction_coef .0146(6)
_refine_ls_extinction_method SHELXL97
_refine_ls_goodness_of_fit_ref 1.623
_refine_ls_matrix_type full
_refine_ls_number_parameters 20
_refine_ls_number_reflns 347
_refine_ls_number_restraints 0
_refine_ls_restrained_S_all 1.623
_refine_ls_R_factor_all .017
_refine_ls_R_factor_gt .017
_refine_ls_shift/su_max <0.001
_refine_ls_shift/su_mean .000
_refine_ls_structure_factor_coef Fsqd
_refine_ls_weighting_details 'calc w = 1/[\s^2^(Fo^2^)+(0.0099P)^2^+0.5551P] where P = (Fo^2^+2Fc^2^)/3'
_refine_ls_weighting_scheme calc
_refine_ls_wR_factor_ref .031
_reflns_number_gt 347
_reflns_number_total 347
_reflns_threshold_expression I>2\s(I)
_cod_data_source_file qb0210.cif
_cod_data_source_block 293K
_cod_depositor_comments
;
The following automatic conversions were performed:
'_symmetry_cell_setting' value 'Trigonal' changed to 'trigonal' according
to '/home/saulius/struct/CIF-dictionaries/cif_core.dic' dictionary named
'cif_core.dic' version 2.4.1 from 2010-06-29.

Automatic conversion script
Id: cif_fix_enum 1527 2010-12-29 10:47:43Z saulius 

The following automatic conversions were performed:

'_chemical_melting_point' value 'not measured' was changed to '?' -
the value is undefined or not given.

'_symmetry_cell_setting' value
'Trigonal' changed to 'trigonal' according to
/home/saulius/struct/CIF-dictionaries/cif_core.dic dictionary named
'cif_core.dic' version 2.4.1 from 2010-06-29.

Automatic conversion script
Id: cif_fix_values 1715 2011-07-08 13:25:40Z adriana 
;
_cod_original_sg_symbol_H-M 'R -3 c'
_cod_database_code 2011056
_cod_database_fobs_code 2011056

loop_
_symmetry_equiv_pos_as_xyz
'x, y, z'
'-y, x-y, z'
'-x+y, -x, z'
'y, x, -z+1/2'
'x-y, -y, -z+1/2'
'-x, -x+y, -z+1/2'
'x+2/3, y+1/3, z+1/3'
'-y+2/3, x-y+1/3, z+1/3'
'-x+y+2/3, -x+1/3, z+1/3'
'y+2/3, x+1/3, -z+5/6'
'x-y+2/3, -y+1/3, -z+5/6'
'-x+2/3, -x+y+1/3, -z+5/6'
'x+1/3, y+2/3, z+2/3'
'-y+1/3, x-y+2/3, z+2/3'
'-x+y+1/3, -x+2/3, z+2/3'
'y+1/3, x+2/3, -z+7/6'
'x-y+1/3, -y+2/3, -z+7/6'
'-x+1/3, -x+y+2/3, -z+7/6'
'-x, -y, -z'
'y, -x+y, -z'
'x-y, x, -z'
'-y, -x, z-1/2'
'-x+y, y, z-1/2'
'x, x-y, z-1/2'
'-x+2/3, -y+1/3, -z+1/3'
'y+2/3, -x+y+1/3, -z+1/3'
'x-y+2/3, x+1/3, -z+1/3'
'-y+2/3, -x+1/3, z-1/6'
'-x+y+2/3, y+1/3, z-1/6'
'x+2/3, x-y+1/3, z-1/6'
'-x+1/3, -y+2/3, -z+2/3'
'y+1/3, -x+y+2/3, -z+2/3'
'x-y+1/3, x+2/3, -z+2/3'
'-y+1/3, -x+2/3, z+1/6'
'-x+y+1/3, y+2/3, z+1/6'
'x+1/3, x-y+2/3, z+1/6'

loop_
_atom_site_label
_atom_site_fract_x
_atom_site_fract_y
_atom_site_fract_z
_atom_site_U_iso_or_equiv
_atom_site_adp_type
_atom_site_calc_flag
_atom_site_refinement_flags
_atom_site_occupancy
_atom_site_disorder_assembly
_atom_site_disorder_group
_atom_site_type_symbol
Fe .0000 .0000 .0000 .01592(16) Uani d S 1 . . Fe
K .29056(3) .3333 .0833 .02606(17) Uani d S 1 . . K
Na .0000 .0000 .2500 .0282(3) Uani d S 1 . . Na
Cl .17995(3) .02704(3) .10753(2) .02232(16) Uani d . 1 . . Cl

loop_
_atom_site_aniso_label
_atom_site_aniso_U_11
_atom_site_aniso_U_22
_atom_site_aniso_U_33
_atom_site_aniso_U_12
_atom_site_aniso_U_13
_atom_site_aniso_U_23
Fe .01657(19) .01657(19) .0146(2) .00828(9) .000 .000
K .0256(2) .0244(2) .0277(3) .01222(12) -.00264(8) -.00529(16)
Na .0334(4) .0334(4) .0176(6) .0167(2) .000 .000
Cl .0203(2) .0277(2) .0208(2) .01338(14) -.00256(11) -.00041(12)

loop_
_atom_type_symbol
_atom_type_description
_atom_type_scat_dispersion_real
_atom_type_scat_dispersion_imag
_atom_type_scat_source
Na Na .0362 .0249 'International Tables Vol C Tables 4.2.6.8 and 6.1.1.4'
Cl Cl .1484 .1585 'International Tables Vol C Tables 4.2.6.8 and 6.1.1.4'
K K .2009 .2494 'International Tables Vol C Tables 4.2.6.8 and 6.1.1.4'
Fe Fe .3463 .8444 'International Tables Vol C Tables 4.2.6.8 and 6.1.1.4'

loop_
_geom_angle_atom_site_label_1
_geom_angle_atom_site_label_2
_geom_angle_atom_site_label_3
_geom_angle_site_symmetry_1
_geom_angle_site_symmetry_3
_geom_angle
_geom_angle_publ_flag
Cl Fe Cl 19 . 180.000(17) no
Cl Fe Cl 19 2 91.61(2) no
Cl Fe Cl . 2 88.39(2) no
Cl Fe Cl 19 3 91.61(2) no
Cl Fe Cl . 3 88.39(2) ?
Cl Fe Cl 2 3 88.39(2) no
Cl Fe Cl 19 21 88.39(2) no
Cl Fe Cl . 21 91.61(2) no
Cl Fe Cl 2 21 91.61(2) no
Cl Fe Cl 3 21 180.000(11) no
Cl Fe Cl 19 20 88.39(2) no
Cl Fe Cl . 20 91.61(2) no
Cl Fe Cl 2 20 180.000(16) no
Cl Fe Cl 3 20 91.61(2) no
Cl Fe Cl 21 20 88.39(2) no
Cl Fe Na 19 . 126.394(11) no
Cl Fe Na . . 53.606(11) no
Cl Fe Na 2 . 53.606(11) no
Cl Fe Na 3 . 53.606(11) no
Cl Fe Na 21 . 126.394(11) no
Cl Fe Na 20 . 126.394(11) no
Cl Fe Na 19 19 53.606(11) no
Cl Fe Na . 19 126.394(11) no
Cl Fe Na 2 19 126.394(11) no
Cl Fe Na 3 19 126.394(11) no
Cl Fe Na 21 19 53.606(11) no
Cl Fe Na 20 19 53.606(11) no
Na Fe Na . 19 180.0 no
Cl Fe K 19 19 55.066(8) no
Cl Fe K . 19 124.934(8) no
Cl Fe K 2 19 122.945(8) no
Cl Fe K 3 19 53.401(16) no
Cl Fe K 21 19 126.599(16) no
Cl Fe K 20 19 57.055(8) no
Na Fe K . 19 106.994(5) no
Na Fe K 19 19 73.006(5) no
Cl Fe K 19 . 124.934(8) no
Cl Fe K . . 55.066(8) no
Cl Fe K 2 . 57.055(8) no
Cl Fe K 3 . 126.599(16) no
Cl Fe K 21 . 53.401(16) no
Cl Fe K 20 . 122.945(8) no
Na Fe K . . 73.006(5) no
Na Fe K 19 . 106.994(5) no
K Fe K 19 . 180.000(11) no
Cl Fe K 19 3 122.945(8) no
Cl Fe K . 3 57.055(8) no
Cl Fe K 2 3 126.599(16) no
Cl Fe K 3 3 55.066(8) no
Cl Fe K 21 3 124.934(8) no
Cl Fe K 20 3 53.401(16) no
Na Fe K . 3 73.006(5) no
Na Fe K 19 3 106.994(5) no
K Fe K 19 3 68.169(5) no
K Fe K . 3 111.831(5) no
Cl Fe K 19 2 53.401(16) no
Cl Fe K . 2 126.599(16) no
Cl Fe K 2 2 55.066(8) no
Cl Fe K 3 2 57.055(8) no
Cl Fe K 21 2 122.945(8) no
Cl Fe K 20 2 124.934(8) no
Na Fe K . 2 73.006(5) no
Na Fe K 19 2 106.994(5) no
K Fe K 19 2 68.169(5) no
K Fe K . 2 111.831(5) no
K Fe K 3 2 111.831(5) no
Cl K Cl 34 21 153.303(18) no
Cl K Cl 34 29 130.420(12) no
Cl K Cl 21 29 73.370(17) no
Cl K Cl 34 25 73.368(17) no
Cl K Cl 21 25 130.422(12) no
Cl K Cl 29 25 76.67(2) no
Cl K Cl 34 17_554 68.177(13) no
Cl K Cl 21 17_554 116.390(14) no
Cl K Cl 29 17_554 74.157(10) no
Cl K Cl 25 17_554 91.483(9) no
Cl K Cl 34 . 116.390(14) no
Cl K Cl 21 . 68.176(13) no
Cl K Cl 29 . 91.484(9) no
Cl K Cl 25 . 74.159(10) no
Cl K Cl 17_554 . 161.875(17) no
Cl K Cl 34 18_554 67.105(14) no
Cl K Cl 21 18_554 90.597(11) no
Cl K Cl 29 18_554 122.147(8) no
Cl K Cl 25 18_554 138.965(10) no
Cl K Cl 17_554 18_554 64.240(11) no
Cl K Cl . 18_554 133.862(11) no
Cl K Cl 34 2 90.598(11) no
Cl K Cl 21 2 67.104(14) no
Cl K Cl 29 2 138.966(10) no
Cl K Cl 25 2 122.148(8) no
Cl K Cl 17_554 2 133.863(11) no
Cl K Cl . 2 64.239(11) no
Cl K Cl 18_554 2 69.831(13) no
Cl K Fe 34 16_554 39.411(7) no
Cl K Fe 21 16_554 126.760(9) no
Cl K Fe 29 16_554 113.472(8) no
Cl K Fe 25 16_554 101.149(10) no
Cl K Fe 17_554 16_554 39.329(7) no
Cl K Fe . 16_554 153.168(10) no
Cl K Fe 18_554 16_554 39.189(7) no
Cl K Fe 2 16_554 99.006(10) no
Cl K Fe 34 . 126.760(9) no
Cl K Fe 21 . 39.411(7) no
Cl K Fe 29 . 101.151(10) no
Cl K Fe 25 . 113.473(8) no
Cl K Fe 17_554 . 153.168(10) no
Cl K Fe . . 39.329(7) no
Cl K Fe 18_554 . 99.005(10) no
Cl K Fe 2 . 39.188(7) no
Fe K Fe 16_554 . 135.684(11) no
Cl K Na 34 13_554 87.834(18) no
Cl K Na 21 13_554 83.247(16) no
Cl K Na 29 13_554 82.819(12) no
Cl K Na 25 13_554 130.759(9) no
Cl K Na 17_554 13_554 39.567(6) no
Cl K Na . 13_554 151.268(9) no
Cl K Na 18_554 13_554 39.632(6) no
Cl K Na 2 13_554 102.610(10) no
Fe K Na 16_554 13_554 48.430(14) no
Fe K Na . 13_554 114.187(11) no
Cl K K 34 21 106.820(16) no
Cl K K 21 21 47.111(8) no
Cl K K 29 21 110.683(19) no
Cl K K 25 21 167.429(6) no
Cl K K 17_554 21 100.279(12) no
Cl K K . 21 95.075(6) no
Cl K K 18_554 21 46.330(9) no
Cl K K 2 21 45.651(10) no
Fe K K 16_554 21 85.486(11) no
Fe K K . 21 55.915(2) no
Na K K 13_554 21 61.431(10) no
Cl Na Cl 3 4 148.923(13) no
Cl Na Cl 3 5 127.720(15) no
Cl Na Cl 4 5 76.571(17) no
Cl Na Cl 3 6 89.78(2) no
Cl Na Cl 4 6 76.572(17) no
Cl Na Cl 5 6 76.571(17) no
Cl Na Cl 3 2 76.571(17) no
Cl Na Cl 4 2 89.78(2) no
Cl Na Cl 5 2 148.923(13) no
Cl Na Cl 6 2 127.720(16) no
Cl Na Cl 3 . 76.572(17) no
Cl Na Cl 4 . 127.720(16) no
Cl Na Cl 5 . 89.78(2) no
Cl Na Cl 6 . 148.923(13) no
Cl Na Cl 2 . 76.571(17) no
Cl Na Fe 3 4 134.321(11) no
Cl Na Fe 4 4 45.679(11) no
Cl Na Fe 5 4 45.679(11) no
Cl Na Fe 6 4 45.679(11) no
Cl Na Fe 2 4 134.321(11) no
Cl Na Fe . 4 134.321(11) no
Cl Na Fe 3 . 45.679(11) no
Cl Na Fe 4 . 134.321(11) no
Cl Na Fe 5 . 134.321(11) no
Cl Na Fe 6 . 134.321(11) no
Cl Na Fe 2 . 45.679(11) no
Cl Na Fe . . 45.679(11) no
Fe Na Fe 4 . 180.0 no
Cl Na K 3 7_445 86.238(16) no
Cl Na K 4 7_445 104.235(19) no
Cl Na K 5 7_445 47.082(9) no
Cl Na K 6 7_445 48.844(9) no
Cl Na K 2 7_445 162.671(6) no
Cl Na K . 7_445 101.781(14) no
Fe Na K 4 7_445 58.564(9) no
Fe Na K . 7_445 121.436(9) no
Cl Na K 3 2 48.844(9) no
Cl Na K 4 2 101.780(14) no
Cl Na K 5 2 162.671(6) no
Cl Na K 6 2 86.238(16) no
Cl Na K 2 2 47.082(9) no
Cl Na K . 2 104.235(19) no
Fe Na K 4 2 121.435(9) no
Fe Na K . 2 58.565(9) no
K Na K 7_445 2 118.569(10) no
Cl Na K 3 3 47.082(9) no
Cl Na K 4 3 162.671(6) no
Cl Na K 5 3 86.238(16) no
Cl Na K 6 3 101.780(13) no
Cl Na K 2 3 104.235(19) no
Cl Na K . 3 48.844(9) no
Fe Na K 4 3 121.435(9) no
Fe Na K . 3 58.565(9) no
K Na K 7_445 3 64.167(17) no
K Na K 2 3 95.279(11) no
Cl Na K 3 . 104.235(19) no
Cl Na K 4 . 86.238(16) no
Cl Na K 5 . 101.780(14) no
Cl Na K 6 . 162.671(6) no
Cl Na K 2 . 48.844(9) no
Cl Na K . . 47.082(9) no
Fe Na K 4 . 121.435(9) no
Fe Na K . . 58.565(9) no
K Na K 7_445 . 140.673(10) no
K Na K 2 . 95.279(12) no
K Na K 3 . 95.279(11) no
Fe Cl Na . . 80.72(2) no
Fe Cl K . 20 87.19(2) no
Na Cl K . 20 167.815(11) no
Fe Cl K . 25 168.449(13) no
Na Cl K . 25 96.77(2) no
K Cl K 20 25 94.796(19) no
Fe Cl K . . 85.605(10) no
Na Cl K . . 93.351(9) no
K Cl K 20 . 87.143(8) no
K Cl K 25 . 105.841(10) no
Fe Cl K . 3 83.756(9) no
Na Cl K . 3 91.524(9) no
K Cl K 20 3 85.669(8) no
K Cl K 25 3 85.047(8) no
K Cl K . 3 167.430(11) no

loop_
_geom_bond_atom_site_label_1
_geom_bond_atom_site_label_2
_geom_bond_site_symmetry_2
_geom_bond_distance
_geom_bond_publ_flag
Fe Cl 19 2.5124(5) no
Fe Cl . 2.5124(5) ?
Fe Cl 2 2.5124(5) no
Fe Cl 3 2.5124(5) no
Fe Cl 21 2.5124(5) no
Fe Cl 20 2.5124(5) no
Fe Na . 3.4660(10) ?
Fe Na 19 3.4660(10) no
Fe K 19 3.9526(6) no
Fe K . 3.9526(6) ?
Fe K 3 3.9526(6) no
Fe K 2 3.9526(6) no
K Cl 34 3.1770(7) no
K Cl 21 3.1771(7) ?
K Cl 29 3.2165(6) no
K Cl 25 3.2165(6) no
K Cl 17_554 3.2499(6) no
K Cl . 3.2499(6) no
K Cl 18_554 3.3368(7) no
K Cl 2 3.3368(7) no
K Fe 16_554 3.9526(6) no
K Na 13_554 4.4302(7) ?
K K 21 4.4302(6) ?
Na Cl 3 2.8268(5) no
Na Cl 4 2.8268(6) no
Na Cl 5 2.8268(6) no
Na Cl 6 2.8268(6) no
Na Cl 2 2.8268(6) no
Na Cl . 2.8268(6) ?
Na Fe 4 3.4660(10) no
Na K 7_445 4.4302(7) no
Na K 2 4.4302(7) no
Na K 3 4.4302(7) no
Cl K 20 3.1771(7) no
Cl K 25 3.2165(6) no
Cl K 3 3.3368(7) no

loop_
_cod_related_entry_id
_cod_related_entry_database
_cod_related_entry_code
1 AMCSD 0010319
